data_7109207
loop_
_publ_author_name
'Agnes Kozma'
'Jekaterina Petuskova'
'Christian W. Lehmann'
'Manuel Alcarazo'

_publ_section_title
;
 Synthesis, structure and reactivity of cyclopropenyl-1-ylidene stabilized
 S(II), Se(II) and Te(II) mono- and dications
;
_journal_name_full Chem.Commun.
_journal_page_first 4145
_journal_paper_doi 10.1039/c2cc36225b
_journal_volume 49
_journal_year 2013
_chemical_absolute_configuration ad
_chemical_compound_source dichlormethane
_chemical_formula_moiety 'C21 H33 N2 Te, B F4'
_chemical_formula_sum 'C21 H33 B F4 N2 Te'
_chemical_formula_weight 527.91
_chemical_name_systematic
;
?
;
_space_group_crystal_system orthorhombic
_space_group_IT_number 29
_space_group_name_Hall 'P 2c -2ac'
_space_group_name_H-M_alt 'P c a 21'
_symmetry_cell_setting orthorhombic
_symmetry_Int_Tables_number 29
_symmetry_space_group_name_Hall 'P 2c -2ac'
_symmetry_space_group_name_H-M 'P c a 21'
_atom_sites_solution_hydrogens geom
_atom_sites_solution_primary direct
_atom_sites_solution_secondary difmap
_audit_block_code KOZ-KA-104-04
_audit_creation_date 2012-05-15
_audit_creation_method
;
Olex2 1.1
(compiled 2011.11.01 svn.r2039, GUI svn.r3906)
;
_cell_angle_alpha 90.00
_cell_angle_beta 90.00
_cell_angle_gamma 90.00
_cell_formula_units_Z 4
_cell_length_a 15.5383(11)
_cell_length_b 11.8089(6)
_cell_length_c 12.9170(2)
_cell_measurement_reflns_used 46504
_cell_measurement_temperature 100
_cell_measurement_theta_max 33.1
_cell_measurement_theta_min 2.6201
_cell_volume 2370.1(2)
_computing_cell_refinement 'DENZO (Bruker AXS, 2006)'
_computing_data_collection 'DATCOL (Bruker AXS, 2006)'
_computing_data_reduction 'DENZO (Bruker AXS, 2006)'
_computing_molecular_graphics 'DIAMOND (Crystal Impact GbR, 2005)'
_computing_publication_material
;
O. V. Dolomanov, L. J. Bourhis, R. J. Gildea, J. A. K. Howard and H. Puschmann,
OLEX2: a complete structure solution, refinement and analysis program.
J. Appl. Cryst. (2009). 42, 339-341.
;
_computing_structure_refinement 'SHELXL-97 (Sheldrick, 2008)'
_computing_structure_solution 'SHELXS-97 (Sheldrick, 2008)'
_diffrn_ambient_temperature 100
_diffrn_detector_area_resol_mean 18.02
_diffrn_measured_fraction_theta_full 0.996
_diffrn_measured_fraction_theta_max 0.997
_diffrn_measurement_device_type 'Bruker AXS Enraf-Nonius KappaCCD'
_diffrn_measurement_method 'CCD \f- and \w-scans'
_diffrn_radiation_monochromator graphite
_diffrn_radiation_source '0.2 x 2mm^2^ focus rotating anode'
_diffrn_radiation_type MoK\a
_diffrn_radiation_wavelength 0.71073
_diffrn_reflns_av_R_equivalents 0.0431
_diffrn_reflns_av_unetI/netI 0.0332
_diffrn_reflns_limit_h_max 23
_diffrn_reflns_limit_h_min -23
_diffrn_reflns_limit_k_max 18
_diffrn_reflns_limit_k_min -18
_diffrn_reflns_limit_l_max 19
_diffrn_reflns_limit_l_min -19
_diffrn_reflns_number 40015
_diffrn_reflns_theta_full 27.50
_diffrn_reflns_theta_max 33.12
_diffrn_reflns_theta_min 2.68
_exptl_absorpt_coefficient_mu 1.295
_exptl_absorpt_correction_T_max 0.85922
_exptl_absorpt_correction_T_min 0.73939
_exptl_absorpt_correction_type gaussian
_exptl_absorpt_process_details 'SADABS (Bruker AXS, 2008)'
_exptl_crystal_colour yellow
_exptl_crystal_density_diffrn 1.480
_exptl_crystal_description prism
_exptl_crystal_F_000 1064
_exptl_crystal_size_max 0.29
_exptl_crystal_size_mid 0.22
_exptl_crystal_size_min 0.12
_refine_diff_density_max 0.679
_refine_diff_density_min -1.646
_refine_diff_density_rms 0.236
_refine_ls_abs_structure_details 'Flack H D (1983), Acta Cryst. A39, 876-881'
_refine_ls_abs_structure_Flack 0.029(12)
_refine_ls_extinction_method none
_refine_ls_goodness_of_fit_ref 1.149
_refine_ls_hydrogen_treatment constr
_refine_ls_matrix_type full
_refine_ls_number_parameters 270
_refine_ls_number_reflns 8977
_refine_ls_number_restraints 1
_refine_ls_restrained_S_all 1.149
_refine_ls_R_factor_all 0.0289
_refine_ls_R_factor_gt 0.0243
_refine_ls_shift/su_max 0.001
_refine_ls_shift/su_mean 0.000
_refine_ls_structure_factor_coef Fsqd
_refine_ls_weighting_details 'calc w=1/[\s^2^(Fo^2^)+(0.0345P)^2^+0.3395P] where P=(Fo^2^+2Fc^2^)/3'
_refine_ls_weighting_scheme calc
_refine_ls_wR_factor_gt 0.0621
_refine_ls_wR_factor_ref 0.0688
_reflns_number_gt 8431
_reflns_number_total 8977
_reflns_threshold_expression >2sigma(I)
_cod_data_source_file c2cc36225b.txt
_cod_data_source_block 7808sadabs
_cod_original_sg_symbol_Hall 'p 2c -2ac'
_cod_original_sg_symbol_H-M Pca21
_cod_database_code 7109207

loop_
_space_group_symop_id
_space_group_symop_operation_xyz
1 'x, y, z'
2 '-x, -y, z+1/2'
3 '-x+1/2, y, z+1/2'
4 'x+1/2, -y, z'

loop_
_atom_site_label
_atom_site_type_symbol
_atom_site_fract_x
_atom_site_fract_y
_atom_site_fract_z
_atom_site_U_iso_or_equiv
_atom_site_adp_type
_atom_site_occupancy
_atom_site_symmetry_multiplicity
_atom_site_calc_flag
_atom_site_refinement_flags
Te1 Te -0.078477(6) -0.531163(8) -0.821120(17) 0.01767(3) Uani 1 1 d .
F1 F -0.18733(9) -0.96212(13) -0.84055(16) 0.0431(5) Uani 1 1 d .
F2 F -0.12632(9) -0.79203(12) -0.88272(11) 0.0324(3) Uani 1 1 d .
F3 F -0.05947(14) -0.95746(14) -0.92591(15) 0.0436(4) Uani 1 1 d .
F4 F -0.06696(9) -0.90453(12) -0.75819(12) 0.0299(3) Uani 1 1 d .
N1 N 0.09459(9) -0.76444(12) -0.67463(11) 0.0146(2) Uani 1 1 d .
N2 N -0.11735(8) -0.73430(12) -0.54674(11) 0.0150(2) Uani 1 1 d .
C1 C -0.04138(10) -0.64096(14) -0.70437(12) 0.0146(3) Uani 1 1 d .
C2 C 0.01873(9) -0.71708(13) -0.66767(12) 0.0133(2) Uani 1 1 d .
C3 C -0.06236(9) -0.70569(14) -0.61884(12) 0.0127(2) Uani 1 1 d .
C4 C 0.15380(10) -0.72704(15) -0.75821(14) 0.0171(3) Uani 1 1 d .
H4 H 0.2070 -0.7711 -0.7516 0.021 Uiso 1 1 calc R
C5 C 0.17712(12) -0.60294(18) -0.74460(16) 0.0259(4) Uani 1 1 d .
H5A H 0.1258 -0.5578 -0.7471 0.039 Uiso 1 1 calc R
H5B H 0.2153 -0.5801 -0.7992 0.039 Uiso 1 1 calc R
H5C H 0.2050 -0.5925 -0.6790 0.039 Uiso 1 1 calc R
C6 C 0.11634(13) -0.7512(2) -0.86468(15) 0.0254(4) Uani 1 1 d .
H6A H 0.0979 -0.8288 -0.8680 0.038 Uiso 1 1 calc R
H6B H 0.1594 -0.7379 -0.9165 0.038 Uiso 1 1 calc R
H6C H 0.0680 -0.7023 -0.8767 0.038 Uiso 1 1 calc R
C7 C 0.12136(10) -0.85794(15) -0.60482(14) 0.0184(3) Uani 1 1 d .
H7 H 0.0733 -0.8732 -0.5577 0.022 Uiso 1 1 calc R
C8 C 0.19768(13) -0.82125(19) -0.53920(16) 0.0261(4) Uani 1 1 d .
H8A H 0.2478 -0.8148 -0.5822 0.039 Uiso 1 1 calc R
H8B H 0.2079 -0.8765 -0.4861 0.039 Uiso 1 1 calc R
H8C H 0.1855 -0.7493 -0.5079 0.039 Uiso 1 1 calc R
C9 C 0.13869(14) -0.96599(16) -0.6654(2) 0.0270(4) Uani 1 1 d .
H9A H 0.0890 -0.9847 -0.7062 0.041 Uiso 1 1 calc R
H9B H 0.1507 -1.0267 -0.6181 0.041 Uiso 1 1 calc R
H9C H 0.1873 -0.9548 -0.7101 0.041 Uiso 1 1 calc R
C10 C -0.09742(12) -0.82373(19) -0.47002(16) 0.0248(4) Uani 1 1 d .
H10 H -0.0356 -0.8395 -0.4739 0.030 Uiso 1 1 calc R
C11 C -0.11726(13) -0.7830(2) -0.36049(16) 0.0317(5) Uani 1 1 d .
H11A H -0.0908 -0.7106 -0.3494 0.047 Uiso 1 1 calc R
H11B H -0.0950 -0.8365 -0.3113 0.047 Uiso 1 1 calc R
H11C H -0.1784 -0.7764 -0.3519 0.047 Uiso 1 1 calc R
C12 C -0.14486(19) -0.9313(2) -0.4979(2) 0.0409(6) Uani 1 1 d .
H12A H -0.2055 -0.9204 -0.4876 0.061 Uiso 1 1 calc R
H12B H -0.1251 -0.9921 -0.4546 0.061 Uiso 1 1 calc R
H12C H -0.1341 -0.9497 -0.5691 0.061 Uiso 1 1 calc R
C13 C -0.20557(10) -0.68433(16) -0.54840(14) 0.0187(3) Uani 1 1 d .
H13 H -0.2388 -0.7208 -0.4932 0.022 Uiso 1 1 calc R
C14 C -0.20081(15) -0.5583(2) -0.52338(17) 0.0299(4) Uani 1 1 d .
H14A H -0.1682 -0.5475 -0.4610 0.045 Uiso 1 1 calc R
H14B H -0.2579 -0.5291 -0.5139 0.045 Uiso 1 1 calc R
H14C H -0.1733 -0.5191 -0.5794 0.045 Uiso 1 1 calc R
C15 C -0.25071(11) -0.7092(2) -0.64995(16) 0.0276(4) Uani 1 1 d .
H15A H -0.2223 -0.6693 -0.7050 0.041 Uiso 1 1 calc R
H15B H -0.3096 -0.6849 -0.6457 0.041 Uiso 1 1 calc R
H15C H -0.2488 -0.7891 -0.6635 0.041 Uiso 1 1 calc R
C16 C -0.06019(11) -0.38252(15) -0.73227(14) 0.0169(3) Uani 1 1 d .
C17 C -0.00692(12) -0.37932(15) -0.64520(14) 0.0204(3) Uani 1 1 d .
H17 H 0.0203 -0.4448 -0.6222 0.024 Uiso 1 1 calc R
C18 C 0.00519(13) -0.27714(16) -0.59296(15) 0.0244(3) Uani 1 1 d .
H18 H 0.0405 -0.2749 -0.5349 0.029 Uiso 1 1 calc R
C19 C -0.03461(13) -0.17953(18) -0.62644(17) 0.0276(4) Uani 1 1 d .
H19 H -0.0257 -0.1117 -0.5915 0.033 Uiso 1 1 calc R
C20 C -0.08817(12) -0.18280(18) -0.7125(2) 0.0279(4) Uani 1 1 d .
H20 H -0.1155 -0.1171 -0.7347 0.033 Uiso 1 1 calc R
C21 C -0.10118(12) -0.28420(16) -0.76592(16) 0.0219(3) Uani 1 1 d .
H21 H -0.1370 -0.2861 -0.8236 0.026 Uiso 1 1 calc R
B1 B -0.11021(13) -0.90438(19) -0.85237(16) 0.0211(4) Uani 1 1 d .

loop_
_atom_site_aniso_label
_atom_site_aniso_U_11
_atom_site_aniso_U_22
_atom_site_aniso_U_33
_atom_site_aniso_U_23
_atom_site_aniso_U_13
_atom_site_aniso_U_12
Te1 0.02186(5) 0.01677(5) 0.01439(5) 0.00091(5) -0.00163(6) 0.00303(3)
F1 0.0226(5) 0.0447(8) 0.0620(15) 0.0072(7) -0.0092(7) -0.0100(5)
F2 0.0413(7) 0.0281(6) 0.0278(6) 0.0056(5) -0.0001(5) 0.0056(5)
F3 0.0573(9) 0.0370(9) 0.0365(9) -0.0090(6) 0.0177(8) 0.0029(7)
F4 0.0404(7) 0.0213(6) 0.0280(6) -0.0018(5) -0.0154(5) -0.0031(5)
N1 0.0108(5) 0.0148(6) 0.0183(6) 0.0011(5) 0.0036(4) 0.0007(4)
N2 0.0105(5) 0.0178(6) 0.0165(6) 0.0028(5) 0.0027(4) 0.0015(4)
C1 0.0139(6) 0.0133(7) 0.0166(7) 0.0007(5) 0.0021(5) 0.0013(5)
C2 0.0128(6) 0.0120(6) 0.0151(6) -0.0012(5) 0.0018(5) -0.0012(5)
C3 0.0113(5) 0.0133(7) 0.0135(6) -0.0002(5) 0.0005(5) -0.0006(5)
C4 0.0109(6) 0.0218(8) 0.0187(7) 0.0023(6) 0.0034(5) -0.0016(5)
C5 0.0219(7) 0.0261(10) 0.0296(9) 0.0054(7) 0.0013(7) -0.0098(7)
C6 0.0228(8) 0.0342(10) 0.0191(8) -0.0050(7) 0.0045(6) 0.0021(7)
C7 0.0159(6) 0.0165(7) 0.0229(7) 0.0041(6) 0.0048(6) 0.0033(5)
C8 0.0268(8) 0.0302(10) 0.0212(8) 0.0037(7) -0.0040(7) 0.0060(7)
C9 0.0234(8) 0.0152(8) 0.0425(12) -0.0011(7) 0.0028(8) 0.0045(6)
C10 0.0175(6) 0.0316(10) 0.0253(8) 0.0132(7) 0.0073(6) 0.0072(7)
C11 0.0247(9) 0.0517(14) 0.0185(8) 0.0092(9) -0.0031(7) -0.0066(8)
C12 0.0647(16) 0.0169(10) 0.0412(12) 0.0055(9) 0.0255(12) 0.0035(9)
C13 0.0112(6) 0.0254(8) 0.0195(7) 0.0024(6) 0.0033(5) 0.0046(5)
C14 0.0357(10) 0.0269(10) 0.0270(10) -0.0018(8) 0.0072(8) 0.0141(8)
C15 0.0145(7) 0.0432(12) 0.0252(9) 0.0032(8) -0.0027(6) -0.0020(7)
C16 0.0169(6) 0.0152(7) 0.0187(7) 0.0018(5) 0.0031(5) 0.0011(5)
C17 0.0233(7) 0.0181(8) 0.0198(8) 0.0004(6) 0.0013(6) 0.0008(6)
C18 0.0274(8) 0.0249(9) 0.0208(8) -0.0059(6) 0.0059(6) -0.0053(7)
C19 0.0271(8) 0.0198(9) 0.0359(10) -0.0069(7) 0.0131(8) -0.0057(7)
C20 0.0257(8) 0.0153(8) 0.0427(12) 0.0014(8) 0.0101(8) 0.0035(6)
C21 0.0197(7) 0.0175(8) 0.0285(9) 0.0054(7) 0.0034(6) 0.0026(6)
B1 0.0206(8) 0.0226(10) 0.0200(8) -0.0023(6) -0.0003(6) -0.0023(7)

loop_
_atom_type_symbol
_atom_type_description
_atom_type_scat_dispersion_real
_atom_type_scat_dispersion_imag
_atom_type_scat_source
C C 0.0033 0.0016 'International Tables Vol C Tables 4.2.6.8 and 6.1.1.4'
H H 0.0000 0.0000 'International Tables Vol C Tables 4.2.6.8 and 6.1.1.4'
B B 0.0013 0.0007 'International Tables Vol C Tables 4.2.6.8 and 6.1.1.4'
N N 0.0061 0.0033 'International Tables Vol C Tables 4.2.6.8 and 6.1.1.4'
F F 0.0171 0.0103 'International Tables Vol C Tables 4.2.6.8 and 6.1.1.4'
Te Te -0.5308 1.6751 'International Tables Vol C Tables 4.2.6.8 and 6.1.1.4'
Cl Cl 0.1484 0.1585 'International Tables Vol C Tables 4.2.6.8 and 6.1.1.4'

loop_
_exptl_crystal_face_index_h
_exptl_crystal_face_index_k
_exptl_crystal_face_index_l
_exptl_crystal_face_perp_dist
0.00 1.00 0.00 0.0600
0.00 -1.00 0.00 0.0600
1.00 0.00 0.00 0.1100
-1.00 0.00 0.00 0.1100
1.00 0.00 -1.00 0.1600
-1.00 0.00 2.00 0.1100
-1.00 0.00 -2.00 0.1800
1.00 0.00 1.00 0.1300

loop_
_geom_angle_atom_site_label_1
_geom_angle_atom_site_label_2
_geom_angle_atom_site_label_3
_geom_angle
C1 Te1 C16 94.99(6)
C2 N1 C4 118.75(14)
C2 N1 C7 121.92(13)
C7 N1 C4 119.26(13)
C3 N2 C10 121.60(14)
C3 N2 C13 119.18(14)
C10 N2 C13 118.92(13)
C2 C1 Te1 147.82(12)
C2 C1 C3 61.64(11)
C3 C1 Te1 149.61(12)
N1 C2 C1 149.86(16)
N1 C2 C3 150.88(16)
C1 C2 C3 59.26(11)
N2 C3 C1 149.96(15)
N2 C3 C2 150.93(16)
C1 C3 C2 59.10(11)
N1 C4 C5 110.50(15)
N1 C4 C6 111.37(13)
C5 C4 C6 112.16(16)
N1 C7 C8 110.18(15)
N1 C7 C9 111.17(16)
C8 C7 C9 112.82(15)
N2 C10 C11 110.71(17)
N2 C10 C12 109.74(18)
C12 C10 C11 112.77(17)
N2 C13 C14 109.77(15)
N2 C13 C15 111.15(14)
C15 C13 C14 113.26(17)
C17 C16 Te1 122.59(13)
C21 C16 Te1 117.42(13)
C21 C16 C17 119.95(17)
C18 C17 C16 119.51(17)
C19 C18 C17 120.75(19)
C18 C19 C20 119.78(19)
C19 C20 C21 120.38(19)
C16 C21 C20 119.62(19)
F1 B1 F2 109.93(17)
F1 B1 F4 108.71(17)
F3 B1 F1 110.18(19)
F3 B1 F2 109.71(17)
F3 B1 F4 108.94(18)
F4 B1 F2 109.35(16)

loop_
_geom_bond_atom_site_label_1
_geom_bond_atom_site_label_2
_geom_bond_distance
Te1 C1 2.0706(16)
Te1 C16 2.1163(18)
F1 B1 1.387(2)
F2 B1 1.406(3)
F3 B1 1.384(3)
F4 B1 1.390(2)
N1 C2 1.3077(19)
N1 C4 1.486(2)
N1 C7 1.485(2)
N2 C3 1.3083(19)
N2 C10 1.481(2)
N2 C13 1.493(2)
C1 C2 1.380(2)
C1 C3 1.382(2)
C2 C3 1.415(2)
C4 C5 1.520(3)
C4 C6 1.520(3)
C7 C8 1.521(3)
C7 C9 1.521(3)
C10 C11 1.526(3)
C10 C12 1.512(4)
C13 C14 1.524(3)
C13 C15 1.516(3)
C16 C17 1.397(3)
C16 C21 1.394(2)
C17 C18 1.395(3)
C18 C19 1.378(3)
C19 C20 1.390(3)
C20 C21 1.396(3)
